data_7208016
loop_
_publ_author_name
'Zhang, Huabin'
'Wu, Shuting'
'Tian, Chongbin'
'Lin, Zujin'
'Li, Zhihua'
'Lin, Ping'
'Du, Shaowu'

_publ_section_title
;
 Two enantiomorphic 3D Zn(ii)--carboxylate MOFs with double helical
 structures serving as a chiral source induced by hydrogen bonding
;
_journal_issue 12
_journal_name_full CrystEngComm
_journal_page_first 4165
_journal_paper_doi 10.1039/c2ce25325a
_journal_volume 14
_journal_year 2012
_chemical_formula_sum 'C12 H10 N2 O6 Zn'
_chemical_formula_weight 343.59
_chemical_name_systematic
;
?
;
_space_group_IT_number 154
_symmetry_cell_setting trigonal
_symmetry_space_group_name_Hall 'P 32 2"'
_symmetry_space_group_name_H-M 'P 32 2 1'
_atom_sites_solution_hydrogens geom
_atom_sites_solution_primary direct
_atom_sites_solution_secondary difmap
_audit_creation_method SHELXL-97
_cell_angle_alpha 90.00
_cell_angle_beta 90.00
_cell_angle_gamma 120.00
_cell_formula_units_Z 3
_cell_length_a 11.9118(4)
_cell_length_b 11.9118(4)
_cell_length_c 8.3260(5)
_cell_measurement_reflns_used 2943
_cell_measurement_temperature 293(2)
_cell_measurement_theta_max 27.4662
_cell_measurement_theta_min 3.1443
_cell_volume 1023.11(8)
_computing_structure_refinement 'SHELXL-97 (Sheldrick, 1997)'
_computing_structure_solution 'SHELXS-97 (Sheldrick, 1990)'
_diffrn_ambient_temperature 293(2)
_diffrn_detector_area_resol_mean 28.5714
_diffrn_measured_fraction_theta_full 0.996
_diffrn_measured_fraction_theta_max 0.996
_diffrn_measurement_device_type
;
Saturn70 (4x4 bin mode)
;
_diffrn_measurement_method CCD_Profile_fitting
_diffrn_radiation_monochromator graphite
_diffrn_radiation_source 'fine-focus sealed tube'
_diffrn_radiation_type MoK\a
_diffrn_radiation_wavelength 0.71073
_diffrn_reflns_av_R_equivalents 0.0352
_diffrn_reflns_av_sigmaI/netI 0.0307
_diffrn_reflns_limit_h_max 15
_diffrn_reflns_limit_h_min -15
_diffrn_reflns_limit_k_max 15
_diffrn_reflns_limit_k_min -15
_diffrn_reflns_limit_l_max 9
_diffrn_reflns_limit_l_min -10
_diffrn_reflns_number 8173
_diffrn_reflns_theta_full 27.47
_diffrn_reflns_theta_max 27.47
_diffrn_reflns_theta_min 3.42
_exptl_absorpt_coefficient_mu 1.829
_exptl_absorpt_correction_T_max 1.0000
_exptl_absorpt_correction_T_min 0.9324
_exptl_absorpt_correction_type multi-scan
_exptl_crystal_colour Colorless
_exptl_crystal_density_diffrn 1.673
_exptl_crystal_density_method 'not measured'
_exptl_crystal_description Prism
_exptl_crystal_F_000 522
_exptl_crystal_size_max 0.30
_exptl_crystal_size_mid 0.20
_exptl_crystal_size_min 0.20
_refine_diff_density_max 0.338
_refine_diff_density_min -0.200
_refine_diff_density_rms 0.051
_refine_ls_abs_structure_details 'Flack H D (1983), Acta Cryst. A39, 876-881'
_refine_ls_abs_structure_Flack 0.026(14)
_refine_ls_extinction_method none
_refine_ls_goodness_of_fit_ref 1.015
_refine_ls_hydrogen_treatment constr
_refine_ls_matrix_type full
_refine_ls_number_parameters 98
_refine_ls_number_reflns 1567
_refine_ls_number_restraints 0
_refine_ls_restrained_S_all 1.015
_refine_ls_R_factor_all 0.0272
_refine_ls_R_factor_gt 0.0237
_refine_ls_shift/su_max 0.102
_refine_ls_shift/su_mean 0.005
_refine_ls_structure_factor_coef Fsqd
_refine_ls_weighting_details 'calc w=1/[\s^2^(Fo^2^)+(0.0290P)^2^+0.0000P] where P=(Fo^2^+2Fc^2^)/3'
_refine_ls_weighting_scheme calc
_refine_ls_wR_factor_gt 0.0508
_refine_ls_wR_factor_ref 0.0520
_reflns_number_gt 1450
_reflns_number_total 1567
_reflns_threshold_expression >2sigma(I)
_cod_data_source_file c2ce25325a.txt
_cod_data_source_block 1M-4
_cod_depositor_comments
;
The following automatic conversions were performed:

'_exptl_absorpt_correction_type' value 'Multi-scan' changed to
'multi-scan' according to
/home/saulius/struct/CIF-dictionaries/cif_core.dic dictionary named
'cif_core.dic' version 2.4.1 from 2010-06-29.

Automatic conversion script
Id: cif_fix_values 1715 2011-07-08 13:25:40Z adriana 
;
_cod_original_sg_symbol_Hall P3(2)2
_cod_original_sg_symbol_H-M P3(2)2(1)
_cod_database_code 7208016

loop_
_symmetry_equiv_pos_as_xyz
'x, y, z'
'-y, x-y, z+2/3'
'-x+y, -x, z+1/3'
'x-y, -y, -z+1/3'
'-x, -x+y, -z+2/3'
'y, x, -z'

loop_
_atom_site_label
_atom_site_type_symbol
_atom_site_fract_x
_atom_site_fract_y
_atom_site_fract_z
_atom_site_U_iso_or_equiv
_atom_site_adp_type
_atom_site_occupancy
_atom_site_symmetry_multiplicity
_atom_site_calc_flag
_atom_site_refinement_flags
Zn1 Zn 0.71209(3) 0.0000 0.1667 0.02137(10) Uani 1 2 d S
N1 N 0.60338(16) 0.06381(17) 0.0263(2) 0.0237(4) Uani 1 1 d .
C2 C 0.5536(3) 0.1489(3) -0.2067(3) 0.0341(5) Uani 1 1 d .
H2 H 0.5791 0.1893 -0.3062 0.041 Uiso 1 1 calc R
C3 C 0.4337(2) 0.1165(2) -0.1442(3) 0.0240(5) Uani 1 1 d .
C6 C 0.48724(19) 0.03210(19) 0.0867(2) 0.0205(4) Uani 1 1 d .
C1 C 0.6357(2) 0.1204(2) -0.1194(3) 0.0357(6) Uani 1 1 d .
H1 H 0.7157 0.1412 -0.1631 0.043 Uiso 1 1 calc R
C5 C 0.4010(2) 0.0575(2) 0.0048(2) 0.0247(5) Uani 1 1 d .
H5 H 0.3211 0.0349 0.0502 0.030 Uiso 1 1 calc R
O3 O 0.87085(13) 0.08473(19) 0.01226(16) 0.0284(3) Uani 1 1 d .
O1 O 0.37713(18) 0.2041(2) -0.36264(18) 0.0317(4) Uani 1 1 d .
O2 O 0.22946(14) 0.10344(17) -0.16934(19) 0.0359(4) Uani 1 1 d .
C4 C 0.3388(2) 0.1434(2) -0.2330(3) 0.0239(5) Uani 1 1 d .
H3'' H 0.9466 0.1210 0.0510 0.029 Uiso 1 1 d R
H3' H 0.8704 0.0248 -0.0425 0.029 Uiso 1 1 d R

loop_
_atom_site_aniso_label
_atom_site_aniso_U_11
_atom_site_aniso_U_22
_atom_site_aniso_U_33
_atom_site_aniso_U_23
_atom_site_aniso_U_13
_atom_site_aniso_U_12
Zn1 0.02068(12) 0.0286(2) 0.01747(16) -0.00456(16) -0.00228(8) 0.01429(10)
N1 0.0206(10) 0.0351(11) 0.0166(9) 0.0040(8) 0.0002(8) 0.0147(9)
C2 0.0303(13) 0.0512(16) 0.0224(11) 0.0158(12) 0.0054(11) 0.0215(11)
C3 0.0237(11) 0.0270(11) 0.0197(11) 0.0045(9) 0.0000(9) 0.0116(9)
C6 0.0232(10) 0.0242(11) 0.0146(11) 0.0029(8) 0.0017(8) 0.0123(9)
C1 0.0241(13) 0.0559(17) 0.0276(13) 0.0137(11) 0.0103(10) 0.0203(13)
C5 0.0192(10) 0.0333(12) 0.0228(12) 0.0057(9) 0.0018(9) 0.0142(9)
O3 0.0214(7) 0.0260(9) 0.0316(8) -0.0106(8) -0.0028(6) 0.0071(8)
O1 0.0279(9) 0.0436(10) 0.0254(9) 0.0173(9) 0.0044(8) 0.0193(7)
O2 0.0280(9) 0.0486(10) 0.0355(10) 0.0218(7) 0.0073(7) 0.0225(8)
C4 0.0250(11) 0.0252(11) 0.0218(12) 0.0037(9) -0.0042(9) 0.0129(9)

loop_
_atom_type_symbol
_atom_type_description
_atom_type_scat_dispersion_real
_atom_type_scat_dispersion_imag
_atom_type_scat_source
C C 0.0033 0.0016 'International Tables Vol C Tables 4.2.6.8 and 6.1.1.4'
H H 0.0000 0.0000 'International Tables Vol C Tables 4.2.6.8 and 6.1.1.4'
N N 0.0061 0.0033 'International Tables Vol C Tables 4.2.6.8 and 6.1.1.4'
O O 0.0106 0.0060 'International Tables Vol C Tables 4.2.6.8 and 6.1.1.4'
Zn Zn 0.2839 1.4301 'International Tables Vol C Tables 4.2.6.8 and 6.1.1.4'

loop_
_geom_angle_atom_site_label_1
_geom_angle_atom_site_label_2
_geom_angle_atom_site_label_3
_geom_angle
_geom_angle_site_symmetry_1
_geom_angle_site_symmetry_3
O3 Zn1 O3 96.54(10) 4 .
O3 Zn1 O1 91.74(5) 4 2_655
O3 Zn1 O1 89.41(8) . 2_655
O3 Zn1 O1 89.41(8) 4 5_654
O3 Zn1 O1 91.74(5) . 5_654
O1 Zn1 O1 178.27(11) 2_655 5_654
O3 Zn1 N1 93.14(6) 4 4
O3 Zn1 N1 169.86(8) . 4
O1 Zn1 N1 87.30(6) 2_655 4
O1 Zn1 N1 91.35(7) 5_654 4
O3 Zn1 N1 169.86(8) 4 .
O3 Zn1 N1 93.14(6) . .
O1 Zn1 N1 91.35(7) 2_655 .
O1 Zn1 N1 87.30(6) 5_654 .
N1 Zn1 N1 77.36(9) 4 .
C6 N1 C1 118.45(19) . .
C6 N1 Zn1 114.71(13) . .
C1 N1 Zn1 126.55(15) . .
C3 C2 C1 119.4(2) . .
C2 C3 C5 118.04(19) . .
C2 C3 C4 122.3(2) . .
C5 C3 C4 119.65(19) . .
N1 C6 C5 121.93(19) . .
N1 C6 C6 116.45(11) . 4
C5 C6 C6 121.61(12) . 4
N1 C1 C2 122.2(2) . .
C3 C5 C6 120.00(19) . .
C4 O1 Zn1 127.79(14) . 3_664
O1 C4 O2 126.30(19) . .
O1 C4 C3 116.59(19) . .
O2 C4 C3 117.11(19) . .

loop_
_geom_bond_atom_site_label_1
_geom_bond_atom_site_label_2
_geom_bond_distance
_geom_bond_site_symmetry_2
Zn1 O3 2.0830(14) 4
Zn1 O3 2.0830(14) .
Zn1 O1 2.1205(14) 2_655
Zn1 O1 2.1205(14) 5_654
Zn1 N1 2.1456(17) 4
Zn1 N1 2.1456(17) .
N1 C6 1.337(2) .
N1 C1 1.348(3) .
C2 C3 1.381(3) .
C2 C1 1.390(3) .
C3 C5 1.382(3) .
C3 C4 1.514(3) .
C6 C5 1.387(3) .
C6 C6 1.488(4) 4
O1 C4 1.251(3) .
O1 Zn1 2.1205(14) 3_664
O2 C4 1.258(3) .
